data_1542817
loop_
_publ_author_name
'Bolla, Geetha'
'Mittapalli, Sudhir'
'Nangia, Ashwini'

_publ_section_title
;
 Modularity and three-dimensional isostructurality of novel synthons in
 sulfonamide--lactam cocrystals
;
_journal_coeditor_code ZX5004
_journal_issue 4
_journal_name_full IUCrJ
_journal_page_first 389
_journal_page_last 401
_journal_paper_doi 10.1107/S2052252515004960
_journal_volume 2
_journal_year 2015
_chemical_formula_moiety C7H9NO2S,C5H9NO
_chemical_formula_sum 'C12 H18 N2 O3 S'
_chemical_formula_weight 270.34
_chemical_melting_point 343
_chemical_name_systematic
; 
 ? 
;
_space_group_IT_number 14
_symmetry_cell_setting monoclinic
_symmetry_space_group_name_Hall '-P 2yn'
_symmetry_space_group_name_H-M 'P 1 21/n 1'
_atom_sites_solution_hydrogens geom
_atom_sites_solution_primary direct
_atom_sites_solution_secondary difmap
_audit_creation_method SHELXL-97
_cell_angle_alpha 90.00
_cell_angle_beta 98.308(12)
_cell_angle_gamma 90.00
_cell_formula_units_Z 4
_cell_length_a 5.3367(6)
_cell_length_b 15.9206(17)
_cell_length_c 16.070(3)
_cell_measurement_reflns_used 735
_cell_measurement_temperature 298(2)
_cell_measurement_theta_max 26.3132
_cell_measurement_theta_min 2.5535
_cell_volume 1351.0(3)
_computing_structure_refinement 'SHELXL-97 (Sheldrick, 1997)'
_computing_structure_solution 'SHELXS-97 (Sheldrick, 1990)'
_diffrn_ambient_temperature 298(2)
_diffrn_measured_fraction_theta_full 0.999
_diffrn_measured_fraction_theta_max 0.999
_diffrn_measurement_device_type 'Xcalibur, Eos, Gemini'
_diffrn_measurement_method '\w scans'
_diffrn_radiation_monochromator graphite
_diffrn_radiation_source 'fine-focus sealed tube'
_diffrn_radiation_type MoK\a
_diffrn_radiation_wavelength 0.71073
_diffrn_reflns_av_R_equivalents 0.0671
_diffrn_reflns_av_sigmaI/netI 0.0969
_diffrn_reflns_limit_h_max 6
_diffrn_reflns_limit_h_min -6
_diffrn_reflns_limit_k_max 11
_diffrn_reflns_limit_k_min -19
_diffrn_reflns_limit_l_max 20
_diffrn_reflns_limit_l_min -14
_diffrn_reflns_number 5072
_diffrn_reflns_theta_full 26.37
_diffrn_reflns_theta_max 26.37
_diffrn_reflns_theta_min 2.56
_exptl_absorpt_coefficient_mu 0.242
_exptl_absorpt_correction_T_max 1.00000
_exptl_absorpt_correction_T_min 0.75527
_exptl_absorpt_correction_type multi-scan
_exptl_absorpt_process_details SADABS
_exptl_crystal_colour COLORLES
_exptl_crystal_density_diffrn 1.329
_exptl_crystal_density_method 'not measured'
_exptl_crystal_description PLATE
_exptl_crystal_F_000 576
_exptl_crystal_size_max 0.22
_exptl_crystal_size_mid 0.20
_exptl_crystal_size_min 0.20
_refine_diff_density_max 0.205
_refine_diff_density_min -0.237
_refine_diff_density_rms 0.047
_refine_ls_extinction_method none
_refine_ls_goodness_of_fit_ref 1.019
_refine_ls_hydrogen_treatment mixed
_refine_ls_matrix_type full
_refine_ls_number_parameters 170
_refine_ls_number_reflns 2759
_refine_ls_number_restraints 0
_refine_ls_restrained_S_all 1.019
_refine_ls_R_factor_all 0.1379
_refine_ls_R_factor_gt 0.0645
_refine_ls_shift/su_max 0.000
_refine_ls_shift/su_mean 0.000
_refine_ls_structure_factor_coef Fsqd
_refine_ls_weighting_details 'calc w=1/[\s^2^(Fo^2^)+(0.0264P)^2^+0.0000P] where P=(Fo^2^+2Fc^2^)/3'
_refine_ls_weighting_scheme calc
_refine_ls_wR_factor_gt 0.0930
_refine_ls_wR_factor_ref 0.1183
_reflns_number_gt 1420
_reflns_number_total 2759
_reflns_threshold_expression >2sigma(I)
_cod_data_source_file zx5004.cif
_cod_data_source_block OTSAVLM
_cod_database_code 1542817
_publcif_datablock.id {200e1bba-1993-492f-a49a-bfd9dfb1fd04}

loop_
_symmetry_equiv_pos_as_xyz
'x, y, z'
'-x+1/2, y+1/2, -z+1/2'
'-x, -y, -z'
'x-1/2, -y-1/2, z-1/2'

loop_
_atom_site_label
_atom_site_type_symbol
_atom_site_fract_x
_atom_site_fract_y
_atom_site_fract_z
_atom_site_U_iso_or_equiv
_atom_site_adp_type
_atom_site_occupancy
_atom_site_symmetry_multiplicity
_atom_site_calc_flag
_atom_site_refinement_flags
S1 S 0.21166(16) 0.62191(5) 0.22403(6) 0.0519(3) Uani 1 1 d .
O1 O 0.4643(4) 0.63090(14) 0.26693(16) 0.0674(7) Uani 1 1 d .
N1 N 0.0300(5) 0.63558(19) 0.29386(19) 0.0519(8) Uani 1 1 d .
H1B H -0.142(6) 0.6375(19) 0.270(2) 0.062 Uiso 1 1 d .
H1A H 0.071(6) 0.608(2) 0.340(2) 0.062 Uiso 1 1 d .
O2 O 0.1267(5) 0.67551(15) 0.15492(16) 0.0756(8) Uani 1 1 d .
C6 C 0.3592(7) 0.4596(2) 0.2264(2) 0.0591(10) Uani 1 1 d .
H6 H 0.4935 0.4790 0.2650 0.071 Uiso 1 1 calc R
C1 C 0.1792(6) 0.5159(2) 0.1901(2) 0.0450(8) Uani 1 1 d .
C2 C -0.0255(6) 0.4890(2) 0.1329(2) 0.0561(9) Uani 1 1 d .
C5 C 0.3448(8) 0.3759(3) 0.2070(3) 0.0780(12) Uani 1 1 d .
H5 H 0.4691 0.3389 0.2311 0.094 Uiso 1 1 calc R
C4 C 0.1447(10) 0.3478(3) 0.1515(3) 0.0837(13) Uani 1 1 d .
H4 H 0.1301 0.2910 0.1384 0.100 Uiso 1 1 calc R
C3 C -0.0337(8) 0.4028(3) 0.1153(3) 0.0807(13) Uani 1 1 d .
H3 H -0.1670 0.3822 0.0770 0.097 Uiso 1 1 calc R
C7 C -0.2302(7) 0.5456(3) 0.0899(2) 0.0835(13) Uani 1 1 d .
H7A H -0.2841 0.5834 0.1304 0.125 Uiso 1 1 calc R
H7B H -0.3714 0.5122 0.0652 0.125 Uiso 1 1 calc R
H7C H -0.1657 0.5772 0.0468 0.125 Uiso 1 1 calc R
O3 O 0.2324(4) 0.52137(14) 0.42358(14) 0.0557(7) Uani 1 1 d .
N2 N 0.3028(5) 0.39875(16) 0.49027(17) 0.0488(7) Uani 1 1 d .
H2A H 0.4360 0.4209 0.5183 0.059 Uiso 1 1 calc R
C8 C 0.1675(6) 0.4473(2) 0.4342(2) 0.0432(8) Uani 1 1 d .
C9 C -0.0668(6) 0.4125(2) 0.3845(2) 0.0495(9) Uani 1 1 d .
H9A H -0.0685 0.4275 0.3259 0.059 Uiso 1 1 calc R
H9B H -0.2122 0.4389 0.4034 0.059 Uiso 1 1 calc R
C11 C -0.0199(6) 0.2893(2) 0.4793(2) 0.0649(11) Uani 1 1 d .
H11A H -0.0413 0.2290 0.4825 0.078 Uiso 1 1 calc R
H11B H -0.1287 0.3156 0.5151 0.078 Uiso 1 1 calc R
C12 C 0.2510(6) 0.3118(2) 0.5098(2) 0.0582(10) Uani 1 1 d .
H12A H 0.2862 0.3033 0.5702 0.070 Uiso 1 1 calc R
H12B H 0.3617 0.2751 0.4836 0.070 Uiso 1 1 calc R
C10 C -0.0955(7) 0.3178(2) 0.3903(2) 0.0667(11) Uani 1 1 d .
H10A H -0.2701 0.3022 0.3714 0.080 Uiso 1 1 calc R
H10B H 0.0101 0.2904 0.3541 0.080 Uiso 1 1 calc R

loop_
_atom_site_aniso_label
_atom_site_aniso_U_11
_atom_site_aniso_U_22
_atom_site_aniso_U_33
_atom_site_aniso_U_23
_atom_site_aniso_U_13
_atom_site_aniso_U_12
S1 0.0399(5) 0.0461(5) 0.0694(7) 0.0066(5) 0.0071(5) -0.0035(4)
O1 0.0331(13) 0.0648(16) 0.103(2) -0.0125(15) 0.0054(13) -0.0082(12)
N1 0.0356(16) 0.059(2) 0.060(2) -0.0034(15) 0.0014(16) 0.0025(15)
O2 0.0841(19) 0.0597(16) 0.083(2) 0.0323(15) 0.0125(15) 0.0004(14)
C6 0.055(2) 0.051(2) 0.067(3) 0.005(2) -0.002(2) 0.0044(19)
C1 0.042(2) 0.049(2) 0.044(2) 0.0022(17) 0.0068(17) -0.0017(17)
C2 0.056(2) 0.067(3) 0.045(2) -0.006(2) 0.0045(19) 0.001(2)
C5 0.089(3) 0.059(3) 0.084(3) 0.008(2) 0.007(3) 0.020(2)
C4 0.103(4) 0.064(3) 0.084(4) -0.018(3) 0.015(3) 0.001(3)
C3 0.082(3) 0.085(3) 0.070(3) -0.026(3) -0.006(2) -0.013(3)
C7 0.064(3) 0.115(4) 0.062(3) -0.003(3) -0.024(2) 0.011(3)
O3 0.0553(15) 0.0478(15) 0.0601(17) 0.0014(12) -0.0047(12) -0.0090(12)
N2 0.0392(16) 0.0479(18) 0.055(2) -0.0025(15) -0.0066(14) -0.0017(14)
C8 0.0371(19) 0.051(2) 0.041(2) -0.0084(19) 0.0046(17) 0.0009(18)
C9 0.043(2) 0.059(2) 0.044(2) -0.0055(18) -0.0035(17) -0.0045(17)
C11 0.062(3) 0.050(2) 0.080(3) 0.002(2) 0.003(2) -0.0144(19)
C12 0.063(3) 0.049(2) 0.061(3) 0.0023(19) 0.0023(19) 0.0006(19)
C10 0.056(2) 0.068(3) 0.071(3) -0.009(2) -0.006(2) -0.011(2)

loop_
_atom_type_symbol
_atom_type_description
_atom_type_scat_dispersion_real
_atom_type_scat_dispersion_imag
_atom_type_scat_source
C C 0.0033 0.0016 'International Tables Vol C Tables 4.2.6.8 and 6.1.1.4'
H H 0.0000 0.0000 'International Tables Vol C Tables 4.2.6.8 and 6.1.1.4'
N N 0.0061 0.0033 'International Tables Vol C Tables 4.2.6.8 and 6.1.1.4'
O O 0.0106 0.0060 'International Tables Vol C Tables 4.2.6.8 and 6.1.1.4'
S S 0.1246 0.1234 'International Tables Vol C Tables 4.2.6.8 and 6.1.1.4'

loop_
_geom_angle_atom_site_label_1
_geom_angle_atom_site_label_2
_geom_angle_atom_site_label_3
_geom_angle
O2 S1 O1 119.24(15)
O2 S1 N1 108.01(16)
O1 S1 N1 105.83(16)
O2 S1 C1 108.95(16)
O1 S1 C1 106.66(15)
N1 S1 C1 107.62(15)
S1 N1 H1B 111.7(19)
S1 N1 H1A 115(2)
H1B N1 H1A 118(3)
C5 C6 C1 121.5(4)
C5 C6 H6 119.2
C1 C6 H6 119.2
C6 C1 C2 120.9(3)
C6 C1 S1 117.1(3)
C2 C1 S1 121.9(3)
C1 C2 C3 115.7(3)
C1 C2 C7 124.7(3)
C3 C2 C7 119.6(4)
C4 C5 C6 118.8(4)
C4 C5 H5 120.6
C6 C5 H5 120.6
C3 C4 C5 120.1(4)
C3 C4 H4 119.9
C5 C4 H4 119.9
C4 C3 C2 123.0(4)
C4 C3 H3 118.5
C2 C3 H3 118.5
C2 C7 H7A 109.5
C2 C7 H7B 109.5
H7A C7 H7B 109.5
C2 C7 H7C 109.5
H7A C7 H7C 109.5
H7B C7 H7C 109.5
C8 N2 C12 127.0(3)
C8 N2 H2A 116.5
C12 N2 H2A 116.5
O3 C8 N2 120.7(3)
O3 C8 C9 120.4(3)
N2 C8 C9 118.9(3)
C8 C9 C10 114.8(3)
C8 C9 H9A 108.6
C10 C9 H9A 108.6
C8 C9 H9B 108.6
C10 C9 H9B 108.6
H9A C9 H9B 107.5
C10 C11 C12 110.7(3)
C10 C11 H11A 109.5
C12 C11 H11A 109.5
C10 C11 H11B 109.5
C12 C11 H11B 109.5
H11A C11 H11B 108.1
N2 C12 C11 111.1(3)
N2 C12 H12A 109.4
C11 C12 H12A 109.4
N2 C12 H12B 109.4
C11 C12 H12B 109.4
H12A C12 H12B 108.0
C11 C10 C9 110.1(3)
C11 C10 H10A 109.6
C9 C10 H10A 109.6
C11 C10 H10B 109.6
C9 C10 H10B 109.6
H10A C10 H10B 108.2

loop_
_geom_bond_atom_site_label_1
_geom_bond_atom_site_label_2
_geom_bond_distance
S1 O2 1.422(2)
S1 O1 1.430(2)
S1 N1 1.600(3)
S1 C1 1.775(3)
N1 H1B 0.95(3)
N1 H1A 0.86(3)
C6 C5 1.368(5)
C6 C1 1.380(4)
C6 H6 0.9300
C1 C2 1.389(4)
C2 C3 1.401(5)
C2 C7 1.504(5)
C5 C4 1.364(5)
C5 H5 0.9300
C4 C3 1.361(5)
C4 H4 0.9300
C3 H3 0.9300
C7 H7A 0.9600
C7 H7B 0.9600
C7 H7C 0.9600
O3 C8 1.248(4)
N2 C8 1.320(4)
N2 C12 1.456(4)
N2 H2A 0.8600
C8 C9 1.489(4)
C9 C10 1.519(5)
C9 H9A 0.9700
C9 H9B 0.9700
C11 C10 1.498(5)
C11 C12 1.501(4)
C11 H11A 0.9700
C11 H11B 0.9700
C12 H12A 0.9700
C12 H12B 0.9700
C10 H10A 0.9700
C10 H10B 0.9700
